data_2014654
loop_
_publ_author_name
'Li, Bin'
'Lan, Yu-Ming'
'Hsu, Chi-Tung'
'Liu, Zhen-Long'
'Song, Hai-Bin'
'Wu, Chao'
'Yang, Hua-Zheng'

_publ_section_title
;
 Three trifluoromethyl-substituted protoporphyrinogen IX oxidase
 inhibitors
;
_journal_issue 2
_journal_name_full 'Acta Crystallographica Section C'
_journal_page_first o122
_journal_page_last o126
_journal_paper_doi 10.1107/S0108270105000545
_journal_volume 61
_journal_year 2005
_chemical_formula_iupac 'C15 H9 Cl1 F3 N O5'
_chemical_formula_moiety 'C15 H9 Cl1 F3 N O5'
_chemical_formula_sum 'C15 H9 Cl F3 N O5'
_chemical_formula_weight 375.68
_chemical_melting_point 332.0(10)
_chemical_name_systematic
;
methyl 5-[2-chloro-4-(trifluoromethyl)phenoxy]-2-nitrobenzoate
;
_space_group_IT_number 14
_symmetry_cell_setting monoclinic
_symmetry_space_group_name_Hall '-P 2ybc'
_symmetry_space_group_name_H-M 'P 1 21/c 1'
_atom_sites_solution_hydrogens geom
_atom_sites_solution_primary direct
_atom_sites_solution_secondary difmap
_cell_angle_alpha 90.00
_cell_angle_beta 109.509(5)
_cell_angle_gamma 90.00
_cell_formula_units_Z 8
_cell_length_a 19.280(5)
_cell_length_b 9.715(3)
_cell_length_c 18.050(5)
_cell_measurement_reflns_used 997
_cell_measurement_temperature 293(2)
_cell_measurement_theta_max 19.46
_cell_measurement_theta_min 2.28
_cell_volume 3186.8(16)
_computing_cell_refinement SMART
_computing_data_collection 'SMART (Bruker, 1998)'
_computing_data_reduction 'SAINT (Bruker, 1999)'
_computing_molecular_graphics 'PLATON (Spek, 2003)'
_computing_publication_material SHELXL97
_computing_structure_refinement 'SHELXL97 (Sheldrick, 1997) in WinGX (Farrugia, 1999)'
_computing_structure_solution 'SHELXS97 (Sheldrick, 1997)'
_diffrn_ambient_temperature 293(2)
_diffrn_measured_fraction_theta_full 1.000
_diffrn_measured_fraction_theta_max 1.000
_diffrn_measurement_device_type 'Bruker SMART CCD area-detector'
_diffrn_measurement_method '\f and \w'
_diffrn_radiation_monochromator graphite
_diffrn_radiation_source 'fine-focus sealed tube'
_diffrn_radiation_type MoK\a
_diffrn_radiation_wavelength 0.71073
_diffrn_reflns_av_R_equivalents 0.0871
_diffrn_reflns_av_sigmaI/netI 0.1066
_diffrn_reflns_limit_h_max 14
_diffrn_reflns_limit_h_min -22
_diffrn_reflns_limit_k_max 11
_diffrn_reflns_limit_k_min -11
_diffrn_reflns_limit_l_max 21
_diffrn_reflns_limit_l_min -21
_diffrn_reflns_number 16078
_diffrn_reflns_theta_full 25.00
_diffrn_reflns_theta_max 25.00
_diffrn_reflns_theta_min 1.12
_diffrn_standards_interval_count 0
_diffrn_standards_interval_time 0
_diffrn_standards_number 0
_exptl_absorpt_coefficient_mu 0.299
_exptl_absorpt_correction_T_max 0.925
_exptl_absorpt_correction_T_min 0.853
_exptl_absorpt_correction_type multi-scan
_exptl_absorpt_process_details '(SADABS; Sheldrick, 1996)'
_exptl_crystal_colour colourless
_exptl_crystal_density_diffrn 1.566
_exptl_crystal_density_meas ?
_exptl_crystal_density_method 'not measured'
_exptl_crystal_description prism
_exptl_crystal_F_000 1520
_exptl_crystal_size_max 0.44
_exptl_crystal_size_mid 0.36
_exptl_crystal_size_min 0.26
_refine_diff_density_max 0.191
_refine_diff_density_min -0.209
_refine_ls_extinction_method none
_refine_ls_goodness_of_fit_ref 0.872
_refine_ls_hydrogen_treatment constr
_refine_ls_matrix_type full
_refine_ls_number_parameters 475
_refine_ls_number_reflns 5616
_refine_ls_number_restraints 18
_refine_ls_restrained_S_all 0.880
_refine_ls_R_factor_all 0.1836
_refine_ls_R_factor_gt 0.0546
_refine_ls_shift/su_max 0.000
_refine_ls_shift/su_mean 0.000
_refine_ls_structure_factor_coef Fsqd
_refine_ls_weighting_details 'calc w = 1/[\s^2^(Fo^2^)+(0.0715P)^2^] where P=(Fo^2^+2Fc^2^)/3'
_refine_ls_weighting_scheme calc
_refine_ls_wR_factor_gt 0.1202
_refine_ls_wR_factor_ref 0.1632
_reflns_number_gt 2057
_reflns_number_total 5616
_reflns_threshold_expression I>2\s(I)
_cod_data_source_file fg1802.cif
_cod_data_source_block I
_cod_depositor_comments
;
The following automatic conversions were performed:

'_exptl_crystal_density_meas' value 'not measured' was changed to '?'
- the value is perceived as not measured.

Automatic conversion script
Id: cif_fix_values 3008 2015-01-20 13:52:24Z robertas 
;
_cod_original_cell_volume 3186.8(15)
_cod_original_sg_symbol_H-M 'P 21/c'
_cod_original_formula_sum 'C15 H9 Cl1 F3 N O5'
_cod_database_code 2014654

loop_
_symmetry_equiv_pos_as_xyz
'x, y, z'
'-x, y+1/2, -z+1/2'
'-x, -y, -z'
'x, -y-1/2, z-1/2'

loop_
_atom_site_label
_atom_site_fract_x
_atom_site_fract_y
_atom_site_fract_z
_atom_site_U_iso_or_equiv
_atom_site_adp_type
_atom_site_calc_flag
_atom_site_refinement_flags
_atom_site_occupancy
_atom_site_disorder_assembly
_atom_site_disorder_group
_atom_site_type_symbol
Cl1 0.29501(10) 0.76114(13) 0.60249(9) 0.1354(6) Uani d . 1 . . Cl
F71 0.3742(4) 0.5081(6) 0.9148(2) 0.182(3) Uani d PD 0.827(10) . . F
F72 0.4480(3) 0.5082(11) 0.8546(3) 0.201(4) Uani d PD 0.827(10) . . F
F73 0.3870(4) 0.3284(5) 0.8584(3) 0.173(3) Uani d PD 0.827(10) . . F
O1 0.15154(19) 0.6484(3) 0.5910(2) 0.1265(14) Uani d . 1 . . O
O2 0.2045(2) 0.2603(3) 0.3961(2) 0.1263(14) Uani d . 1 . . O
O3 0.12343(16) 0.1541(3) 0.43781(17) 0.0833(9) Uani d . 1 . . O
O4 0.0453(3) 0.2812(4) 0.2907(2) 0.1469(18) Uani d . 1 . . O
O5 -0.0419(2) 0.4212(5) 0.2694(2) 0.1589(19) Uani d . 1 . . O
N1 0.0164(3) 0.3783(6) 0.3102(3) 0.1002(14) Uani d . 1 . . N
C1 0.2089(3) 0.5935(5) 0.6511(3) 0.0799(14) Uani d . 1 . . C
C2 0.2784(3) 0.6437(4) 0.6657(3) 0.0704(12) Uani d . 1 . . C
C3 0.3358(3) 0.6018(4) 0.7306(3) 0.0721(12) Uani d . 1 . . C
H3 0.3826 0.6386 0.7412 0.086 Uiso calc R 1 . . H
C4 0.3225(3) 0.5050(5) 0.7790(3) 0.0683(12) Uani d . 1 . . C
C5 0.2541(4) 0.4511(5) 0.7642(3) 0.0919(15) Uani d . 1 . . C
H5 0.2459 0.3844 0.7973 0.110 Uiso calc R 1 . . H
C6 0.1974(3) 0.4958(6) 0.7003(4) 0.0993(17) Uani d . 1 . . C
H6 0.1506 0.4593 0.6903 0.119 Uiso calc R 1 . . H
C7 0.3834(4) 0.4605(7) 0.8502(4) 0.1063(18) Uani d D 1 . . C
C11 0.1191(2) 0.3911(4) 0.4351(2) 0.0630(11) Uani d . 1 . . C
C12 0.0562(3) 0.4491(5) 0.3831(3) 0.0708(12) Uani d . 1 . . C
C13 0.0277(2) 0.5701(5) 0.3992(3) 0.0846(14) Uani d . 1 . . C
H13 -0.0140 0.6080 0.3625 0.102 Uiso calc R 1 . . H
C14 0.0606(2) 0.6348(5) 0.4689(3) 0.0872(14) Uani d . 1 . . C
H14 0.0413 0.7164 0.4808 0.105 Uiso calc R 1 . . H
C15 0.1227(2) 0.5778(5) 0.5216(3) 0.0780(13) Uani d . 1 . . C
C16 0.1525(2) 0.4573(4) 0.5050(2) 0.0688(12) Uani d . 1 . . C
H16 0.1951 0.4213 0.5411 0.083 Uiso calc R 1 . . H
C17 0.1532(3) 0.2617(5) 0.4197(2) 0.0704(12) Uani d . 1 . . C
C18 0.1502(3) 0.0228(4) 0.4218(3) 0.1033(17) Uani d . 1 . . C
H18A 0.1378 0.0112 0.3661 0.155 Uiso calc R 1 . . H
H18B 0.1280 -0.0494 0.4425 0.155 Uiso calc R 1 . . H
H18C 0.2027 0.0193 0.4463 0.155 Uiso calc R 1 . . H
F74 0.4198(13) 0.539(2) 0.8858(12) 0.111(7) Uiso d PD 0.173(10) . . F
F75 0.4347(10) 0.377(2) 0.8287(8) 0.111(7) Uiso d PD 0.173(10) . . F
F76 0.3558(8) 0.370(3) 0.8897(10) 0.111(7) Uiso d PD 0.173(10) . . F
Cl1A 0.21997(9) 0.73650(13) 0.38441(8) 0.1254(6) Uani d . 1 . . Cl
F71A 0.0891(2) 0.5237(5) 0.0679(2) 0.136(2) Uani d PD 0.858(9) . . F
F72A 0.0348(2) 0.4778(8) 0.1478(3) 0.166(3) Uani d PD 0.858(9) . . F
F73A 0.0949(2) 0.3220(5) 0.1122(3) 0.154(2) Uani d PD 0.858(9) . . F
O1A 0.35465(18) 0.6238(3) 0.3665(2) 0.0954(10) Uani d . 1 . . O
O2A 0.30895(19) 0.2834(3) 0.5934(2) 0.1195(14) Uani d . 1 . . O
O3A 0.39627(16) 0.1812(3) 0.55869(15) 0.0762(8) Uani d . 1 . . O
O4A 0.4648(3) 0.3438(5) 0.6969(2) 0.160(2) Uani d . 1 . . O
O5A 0.5256(2) 0.5276(5) 0.7190(2) 0.1477(17) Uani d . 1 . . O
N1A 0.4807(2) 0.4506(6) 0.6756(3) 0.0982(14) Uani d . 1 . . N
C1A 0.2902(3) 0.5716(5) 0.3137(3) 0.0719(12) Uani d . 1 . . C
C2A 0.2231(3) 0.6224(4) 0.3125(3) 0.0715(12) Uani d . 1 . . C
C3A 0.1598(3) 0.5844(4) 0.2536(3) 0.0741(12) Uani d . 1 . . C
H3A 0.1148 0.6218 0.2516 0.089 Uiso calc R 1 . . H
C4A 0.1630(3) 0.4920(5) 0.1982(3) 0.0706(12) Uani d . 1 . . C
C5A 0.2289(3) 0.4390(5) 0.2008(3) 0.0868(14) Uani d . 1 . . C
H5A 0.2309 0.3759 0.1629 0.104 Uiso calc R 1 . . H
C6A 0.2928(3) 0.4773(5) 0.2588(3) 0.0848(14) Uani d . 1 . . C
H6A 0.3375 0.4391 0.2605 0.102 Uiso calc R 1 . . H
C7A 0.0950(4) 0.4560(7) 0.1323(4) 0.1022(18) Uani d D 1 . . C
C11A 0.3872(2) 0.4171(4) 0.5452(2) 0.0569(10) Uani d . 1 . . C
C12A 0.4432(2) 0.4951(5) 0.5947(3) 0.0681(12) Uani d . 1 . . C
C13A 0.4678(2) 0.6134(5) 0.5700(3) 0.0863(14) Uani d . 1 . . C
H13A 0.5053 0.6649 0.6050 0.104 Uiso calc R 1 . . H
C14A 0.4368(3) 0.6546(4) 0.4938(3) 0.0859(14) Uani d . 1 . . C
H14A 0.4535 0.7338 0.4762 0.103 Uiso calc R 1 . . H
C15A 0.3804(2) 0.5780(4) 0.4428(3) 0.0691(12) Uani d . 1 . . C
C16A 0.3551(2) 0.4605(4) 0.4682(2) 0.0624(11) Uani d . 1 . . C
H16A 0.3165 0.4106 0.4338 0.075 Uiso calc R 1 . . H
C17A 0.3590(3) 0.2881(5) 0.5692(2) 0.0665(11) Uani d . 1 . . C
C18A 0.3754(3) 0.0499(4) 0.5823(3) 0.0954(15) Uani d . 1 . . C
H18D 0.3877 0.0480 0.6384 0.143 Uiso calc R 1 . . H
H18E 0.4014 -0.0223 0.5663 0.143 Uiso calc R 1 . . H
H18F 0.3234 0.0367 0.5578 0.143 Uiso calc R 1 . . H
F74A 0.0498(11) 0.584(2) 0.1057(13) 0.122(8) Uiso d PD 0.142(9) . . F
F75A 0.0499(12) 0.383(3) 0.1554(12) 0.122(8) Uiso d PD 0.142(9) . . F
F76A 0.1050(9) 0.393(4) 0.0825(12) 0.122(8) Uiso d PD 0.142(9) . . F

loop_
_atom_site_aniso_label
_atom_site_aniso_U_11
_atom_site_aniso_U_22
_atom_site_aniso_U_33
_atom_site_aniso_U_12
_atom_site_aniso_U_13
_atom_site_aniso_U_23
Cl1 0.2095(18) 0.0896(9) 0.1154(12) 0.0051(10) 0.0651(11) 0.0311(8)
F71 0.286(7) 0.193(6) 0.057(3) 0.089(5) 0.044(3) 0.014(3)
F72 0.093(4) 0.349(11) 0.126(4) -0.008(5) -0.009(3) 0.055(5)
F73 0.185(5) 0.108(4) 0.184(5) 0.073(3) 0.006(4) 0.018(3)
O1 0.119(3) 0.088(2) 0.122(3) 0.054(2) -0.027(2) -0.038(2)
O2 0.125(3) 0.105(3) 0.189(4) -0.034(2) 0.106(3) -0.058(2)
O3 0.099(2) 0.0573(18) 0.112(2) 0.0063(18) 0.060(2) 0.0059(17)
O4 0.188(5) 0.117(3) 0.088(3) 0.022(3) -0.017(3) -0.018(2)
O5 0.094(3) 0.251(5) 0.098(3) 0.031(3) -0.012(2) -0.037(3)
N1 0.088(4) 0.124(4) 0.078(4) 0.003(4) 0.014(3) 0.012(3)
C1 0.078(4) 0.065(3) 0.086(4) 0.014(3) 0.014(3) -0.025(3)
C2 0.099(4) 0.046(3) 0.069(3) 0.008(3) 0.032(3) -0.005(2)
C3 0.082(4) 0.066(3) 0.074(3) -0.006(3) 0.033(3) -0.014(3)
C4 0.083(4) 0.071(3) 0.056(3) 0.009(3) 0.031(3) -0.003(3)
C5 0.109(5) 0.087(4) 0.101(4) -0.003(4) 0.064(4) 0.005(3)
C6 0.077(4) 0.092(4) 0.139(5) -0.012(3) 0.049(4) -0.014(4)
C7 0.150(7) 0.088(5) 0.087(5) 0.018(5) 0.047(5) 0.002(4)
C11 0.064(3) 0.062(3) 0.062(3) -0.007(3) 0.019(2) -0.001(2)
C12 0.065(3) 0.074(3) 0.065(3) -0.014(3) 0.010(3) -0.001(3)
C13 0.066(3) 0.086(4) 0.087(4) 0.010(3) 0.006(3) 0.016(3)
C14 0.066(3) 0.067(3) 0.111(4) 0.021(3) 0.007(3) 0.006(3)
C15 0.072(3) 0.064(3) 0.087(4) 0.012(3) 0.012(3) -0.008(3)
C16 0.060(3) 0.059(3) 0.075(3) 0.011(2) 0.005(2) -0.003(2)
C17 0.065(3) 0.078(3) 0.072(3) -0.009(3) 0.027(3) -0.016(3)
C18 0.132(5) 0.069(3) 0.119(4) 0.020(3) 0.057(4) -0.013(3)
Cl1A 0.1726(15) 0.0890(9) 0.1181(11) 0.0154(9) 0.0531(10) -0.0283(8)
F71A 0.161(4) 0.151(4) 0.072(3) -0.024(3) 0.008(2) 0.024(2)
F72A 0.086(3) 0.276(8) 0.124(4) -0.003(3) 0.018(3) -0.009(4)
F73A 0.150(4) 0.115(4) 0.163(4) -0.055(3) 0.006(3) -0.013(3)
O1A 0.100(3) 0.089(2) 0.089(2) -0.035(2) 0.020(2) 0.0201(19)
O2A 0.103(3) 0.120(3) 0.171(4) 0.033(2) 0.093(3) 0.062(2)
O3A 0.093(2) 0.0669(19) 0.078(2) 0.0029(18) 0.0420(17) 0.0004(16)
O4A 0.236(6) 0.129(3) 0.067(3) -0.017(4) -0.014(3) 0.006(3)
O5A 0.106(3) 0.219(5) 0.090(3) -0.047(3) -0.004(2) -0.035(3)
N1A 0.084(3) 0.129(4) 0.069(4) 0.001(3) 0.009(3) -0.028(3)
C1A 0.080(4) 0.065(3) 0.074(3) -0.016(3) 0.030(3) 0.015(3)
C2A 0.105(4) 0.053(3) 0.066(3) 0.004(3) 0.041(3) 0.007(2)
C3A 0.071(3) 0.076(3) 0.079(3) 0.012(3) 0.030(3) 0.017(3)
C4A 0.073(4) 0.085(3) 0.061(3) -0.010(3) 0.033(3) 0.000(3)
C5A 0.108(4) 0.091(3) 0.075(4) -0.015(4) 0.050(3) -0.014(3)
C6A 0.085(4) 0.092(4) 0.092(4) 0.005(3) 0.049(3) 0.002(3)
C7A 0.104(5) 0.130(6) 0.081(5) -0.015(4) 0.043(4) -0.001(4)
C11A 0.050(3) 0.066(3) 0.057(3) -0.002(2) 0.021(2) -0.007(2)
C12A 0.052(3) 0.082(3) 0.066(3) 0.002(3) 0.015(3) -0.017(3)
C13A 0.063(3) 0.090(4) 0.100(4) -0.017(3) 0.020(3) -0.034(3)
C14A 0.081(4) 0.063(3) 0.117(4) -0.020(3) 0.037(3) -0.014(3)
C15A 0.063(3) 0.058(3) 0.085(4) -0.011(2) 0.023(3) -0.003(3)
C16A 0.066(3) 0.057(3) 0.068(3) -0.014(2) 0.026(2) -0.008(2)
C17A 0.062(3) 0.081(3) 0.056(3) 0.007(3) 0.020(2) 0.012(2)
C18A 0.131(4) 0.072(3) 0.085(3) 0.002(3) 0.040(3) 0.019(3)

loop_
_atom_type_symbol
_atom_type_description
_atom_type_scat_dispersion_real
_atom_type_scat_dispersion_imag
_atom_type_scat_source
C C 0.0033 0.0016 'International Tables Vol C Tables 4.2.6.8 and 6.1.1.4'
H H 0.0000 0.0000 'International Tables Vol C Tables 4.2.6.8 and 6.1.1.4'
N N 0.0061 0.0033 'International Tables Vol C Tables 4.2.6.8 and 6.1.1.4'
O O 0.0106 0.0060 'International Tables Vol C Tables 4.2.6.8 and 6.1.1.4'
F F 0.0171 0.0103 'International Tables Vol C Tables 4.2.6.8 and 6.1.1.4'
Cl Cl 0.1484 0.1585 'International Tables Vol C Tables 4.2.6.8 and 6.1.1.4'

loop_
_geom_angle_atom_site_label_1
_geom_angle_atom_site_label_2
_geom_angle_atom_site_label_3
_geom_angle
F74 F71 C7 50.8(10)
F74 F71 F76 103.6(14)
C7 F71 F76 58.8(8)
F74 F72 C7 54.9(14)
F74 F72 F75 115(2)
C7 F72 F75 65.0(10)
F76 F73 C7 70.0(13)
F76 F73 F75 134.8(18)
C7 F73 F75 66.9(9)
C1 O1 C15 120.0(3)
C17 O3 C18 116.6(3)
O5 N1 O4 121.7(6)
O5 N1 C12 119.7(5)
O4 N1 C12 118.6(5)
C2 C1 C6 118.9(5)
C2 C1 O1 119.5(6)
C6 C1 O1 121.4(6)
C1 C2 C3 121.0(4)
C1 C2 Cl1 119.9(5)
C3 C2 Cl1 119.1(4)
C4 C3 C2 118.6(4)
C4 C3 H3 120.7
C2 C3 H3 120.7
C5 C4 C3 121.1(5)
C5 C4 C7 119.5(5)
C3 C4 C7 119.4(5)
C4 C5 C6 119.6(5)
C4 C5 H5 120.2
C6 C5 H5 120.2
C5 C6 C1 120.7(5)
C5 C6 H6 119.6
C1 C6 H6 119.6
F74 C7 F73 128.9(11)
F74 C7 F72 45.7(16)
F73 C7 F72 109.4(7)
F74 C7 F71 58.9(16)
F73 C7 F71 105.4(6)
F72 C7 F71 103.3(8)
F74 C7 F76 115.8(16)
F73 C7 F76 46.0(10)
F72 C7 F76 137.4(8)
F71 C7 F76 64.5(11)
F74 C7 F75 100.8(18)
F73 C7 F75 56.8(9)
F72 C7 F75 58.9(10)
F71 C7 F75 138.5(7)
F76 C7 F75 101.8(14)
F74 C7 C4 118.4(9)
F73 C7 C4 112.6(6)
F72 C7 C4 114.3(5)
F71 C7 C4 111.1(6)
F76 C7 C4 108.0(8)
F75 C7 C4 110.4(7)
C16 C11 C12 118.0(4)
C16 C11 C17 117.9(4)
C12 C11 C17 124.1(4)
C13 C12 C11 121.9(4)
C13 C12 N1 118.1(5)
C11 C12 N1 120.0(5)
C14 C13 C12 119.8(4)
C14 C13 H13 120.1
C12 C13 H13 120.1
C13 C14 C15 118.9(4)
C13 C14 H14 120.5
C15 C14 H14 120.5
C14 C15 O1 115.0(4)
C14 C15 C16 121.5(4)
O1 C15 C16 123.4(4)
C11 C16 C15 119.8(4)
C11 C16 H16 120.1
C15 C16 H16 120.1
O2 C17 O3 124.9(4)
O2 C17 C11 122.9(4)
O3 C17 C11 112.1(4)
O3 C18 H18A 109.5
O3 C18 H18B 109.5
H18A C18 H18B 109.5
O3 C18 H18C 109.5
H18A C18 H18C 109.5
H18B C18 H18C 109.5
F72 F74 C7 79.3(18)
F72 F74 F71 146(3)
C7 F74 F71 70.2(18)
F73 F75 F72 106.3(14)
F73 F75 C7 56.3(9)
F72 F75 C7 56.0(8)
F73 F76 C7 64.0(10)
F73 F76 F71 114.3(17)
C7 F76 F71 56.7(9)
C7A F71A F76A 52.3(10)
C7A F71A F74A 70.0(10)
F76A F71A F74A 117.7(16)
F75A F72A C7A 67.9(17)
F75A F72A F74A 134(2)
C7A F72A F74A 68.6(11)
F76A F73A C7A 57.2(15)
F76A F73A F75A 106.1(19)
C7A F73A F75A 54.4(9)
C15A O1A C1A 120.9(3)
C17A O3A C18A 115.9(3)
O4A N1A O5A 122.5(5)
O4A N1A C12A 119.3(5)
O5A N1A C12A 118.2(5)
C6A C1A C2A 119.5(5)
C6A C1A O1A 120.2(5)
C2A C1A O1A 120.1(5)
C3A C2A C1A 120.1(4)
C3A C2A Cl1A 120.7(4)
C1A C2A Cl1A 119.2(4)
C4A C3A C2A 119.9(4)
C4A C3A H3A 120.0
C2A C3A H3A 120.0
C5A C4A C3A 119.8(4)
C5A C4A C7A 120.2(5)
C3A C4A C7A 119.9(5)
C4A C5A C6A 121.0(4)
C4A C5A H5A 119.5
C6A C5A H5A 119.5
C1A C6A C5A 119.6(5)
C1A C6A H6A 120.2
C5A C6A H6A 120.2
F76A C7A F75A 105.5(18)
F76A C7A F72A 130.4(10)
F75A C7A F72A 43.5(13)
F76A C7A F71A 63.9(18)
F75A C7A F71A 133.9(9)
F72A C7A F71A 106.9(6)
F76A C7A F73A 42.9(17)
F75A C7A F73A 67.6(14)
F72A C7A F73A 107.1(6)
F71A C7A F73A 104.7(5)
F76A C7A C4A 114.5(9)
F75A C7A C4A 112.2(8)
F72A C7A C4A 113.6(5)
F71A C7A C4A 112.6(5)
F73A C7A C4A 111.3(6)
F76A C7A F74A 114.7(18)
F75A C7A F74A 100.1(16)
F72A C7A F74A 58.0(11)
F71A C7A F74A 55.3(11)
F73A C7A F74A 139.8(7)
C4A C7A F74A 108.7(7)
C12A C11A C16A 118.3(4)
C12A C11A C17A 124.0(4)
C16A C11A C17A 117.7(4)
C13A C12A C11A 122.2(4)
C13A C12A N1A 117.5(5)
C11A C12A N1A 120.3(5)
C14A C13A C12A 119.3(4)
C14A C13A H13A 120.3
C12A C13A H13A 120.3
C13A C14A C15A 119.7(4)
C13A C14A H14A 120.1
C15A C14A H14A 120.2
O1A C15A C16A 123.5(4)
O1A C15A C14A 115.7(4)
C16A C15A C14A 120.7(4)
C15A C16A C11A 119.7(4)
C15A C16A H16A 120.1
C11A C16A H16A 120.1
O2A C17A O3A 125.1(4)
O2A C17A C11A 124.1(4)
O3A C17A C11A 110.7(4)
O3A C18A H18D 109.5
O3A C18A H18E 109.5
H18D C18A H18E 109.5
O3A C18A H18F 109.5
H18D C18A H18F 109.5
H18E C18A H18F 109.5
F71A F74A F72A 102.3(15)
F71A F74A C7A 54.7(9)
F72A F74A C7A 53.5(8)
F72A F75A C7A 68.7(14)
F72A F75A F73A 121(2)
C7A F75A F73A 58.0(13)
F73A F76A C7A 79.8(19)
F73A F76A F71A 139(3)
C7A F76A F71A 63.8(16)

loop_
_geom_bond_atom_site_label_1
_geom_bond_atom_site_label_2
_geom_bond_site_symmetry_2
_geom_bond_distance
_geom_bond_publ_flag
Cl1 C2 . 1.717(4) ?
F71 F74 . 1.20(3) ?
F71 C7 . 1.320(7) ?
F71 F76 . 1.43(3) ?
F72 F74 . 0.95(3) ?
F72 C7 . 1.305(8) ?
F72 F75 . 1.35(2) ?
F73 F76 . 1.03(2) ?
F73 C7 . 1.291(7) ?
F73 F75 . 1.30(2) ?
O1 C1 . 1.373(5) ?
O1 C15 . 1.373(5) ?
O2 C17 . 1.199(4) ?
O3 C17 . 1.287(5) ?
O3 C18 . 1.440(4) ?
O4 N1 . 1.206(5) ?
O5 N1 . 1.194(5) ?
N1 C12 . 1.455(6) ?
C1 C2 . 1.366(6) ?
C1 C6 . 1.368(6) ?
C2 C3 . 1.378(5) ?
C3 C4 . 1.365(5) ?
C3 H3 . 0.9300 ?
C4 C5 . 1.360(6) ?
C4 C7 . 1.487(7) ?
C5 C6 . 1.367(6) ?
C5 H5 . 0.9300 ?
C6 H6 . 0.9300 ?
C7 F74 . 1.09(2) ?
C7 F76 . 1.350(19) ?
C7 F75 . 1.427(19) ?
C11 C16 . 1.370(5) ?
C11 C12 . 1.382(5) ?
C11 C17 . 1.487(5) ?
C12 C13 . 1.369(6) ?
C13 C14 . 1.360(6) ?
C13 H13 . 0.9300 ?
C14 C15 . 1.372(5) ?
C14 H14 . 0.9300 ?
C15 C16 . 1.380(5) ?
C16 H16 . 0.9300 ?
C18 H18A . 0.9600 ?
C18 H18B . 0.9600 ?
C18 H18C . 0.9600 ?
Cl1A C2A . 1.723(4) ?
F71A C7A . 1.308(6) ?
F71A F76A . 1.31(3) ?
F71A F74A . 1.32(3) ?
F72A F75A . 0.96(3) ?
F72A C7A . 1.301(6) ?
F72A F74A . 1.37(2) ?
F73A F76A . 0.93(3) ?
F73A C7A . 1.350(7) ?
F73A F75A . 1.47(3) ?
O1A C15A . 1.373(5) ?
O1A C1A . 1.386(5) ?
O2A C17A . 1.186(4) ?
O3A C17A . 1.312(5) ?
O3A C18A . 1.444(4) ?
O4A N1A . 1.183(5) ?
O5A N1A . 1.212(5) ?
N1A C12A . 1.462(6) ?
C1A C6A . 1.363(6) ?
C1A C2A . 1.377(6) ?
C2A C3A . 1.375(6) ?
C3A C4A . 1.361(5) ?
C3A H3A . 0.9300 ?
C4A C5A . 1.357(6) ?
C4A C7A . 1.488(7) ?
C5A C6A . 1.373(6) ?
C5A H5A . 0.9300 ?
C6A H6A . 0.9300 ?
C7A F76A . 1.15(2) ?
C7A F75A . 1.29(3) ?
C7A F74A . 1.51(2) ?
C11A C12A . 1.376(5) ?
C11A C16A . 1.385(5) ?
C11A C17A . 1.487(5) ?
C12A C13A . 1.373(6) ?
C13A C14A . 1.365(6) ?
C13A H13A . 0.9300 ?
C14A C15A . 1.384(5) ?
C14A H14A . 0.9300 ?
C15A C16A . 1.380(5) ?
C16A H16A . 0.9300 ?
C18A H18D . 0.9600 ?
C18A H18E . 0.9600 ?
C18A H18F . 0.9600 ?

loop_
_geom_hbond_atom_site_label_D
_geom_hbond_atom_site_label_H
_geom_hbond_atom_site_label_A
_geom_hbond_site_symmetry_A
_geom_hbond_distance_DH
_geom_hbond_distance_HA
_geom_hbond_distance_DA
_geom_hbond_angle_DHA
_geom_hbond_publ_flag
C16 H16 O2A . 0.93 2.47 3.359(5) 159 y
C16A H16A O2 . 0.93 2.51 3.373(5) 155 y
C6 H6 O5 3_566 0.93 2.70 3.323(6) 125 y
C6A H6A O5A 3_666 0.93 2.56 3.389(6) 149 y
C5 H5 O2 4_566 0.93 2.60 3.511(6) 167 y
C5A H5A O2A 4_565 0.93 2.74 3.578(6) 151 y

loop_
_geom_torsion_atom_site_label_1
_geom_torsion_atom_site_label_2
_geom_torsion_atom_site_label_3
_geom_torsion_atom_site_label_4
_geom_torsion
C15 O1 C1 C2 103.8(5)
C15 O1 C1 C6 -80.8(6)
C6 C1 C2 C3 -2.8(6)
O1 C1 C2 C3 172.8(4)
C6 C1 C2 Cl1 177.3(3)
O1 C1 C2 Cl1 -7.1(5)
C1 C2 C3 C4 2.3(6)
Cl1 C2 C3 C4 -177.9(3)
C2 C3 C4 C5 -0.4(6)
C2 C3 C4 C7 -178.8(4)
C3 C4 C5 C6 -0.8(7)
C7 C4 C5 C6 177.6(5)
C4 C5 C6 C1 0.3(7)
C2 C1 C6 C5 1.5(7)
O1 C1 C6 C5 -174.0(4)
F76 F73 C7 F74 90(2)
F75 F73 C7 F74 -76(2)
F76 F73 C7 F72 138.1(10)
F75 F73 C7 F72 -28.0(8)
F76 F73 C7 F71 27.7(10)
F75 F73 C7 F71 -138.4(9)
F75 F73 C7 F76 -166.1(11)
F76 F73 C7 F75 166.1(11)
F76 F73 C7 C4 -93.6(10)
F75 F73 C7 C4 100.3(8)
F75 F72 C7 F74 153.2(15)
F74 F72 C7 F73 -125.9(14)
F75 F72 C7 F73 27.3(8)
F74 F72 C7 F71 -14.1(13)
F75 F72 C7 F71 139.1(8)
F74 F72 C7 F76 -81(2)
F75 F72 C7 F76 72(2)
F74 F72 C7 F75 -153.2(15)
F74 F72 C7 C4 106.8(12)
F75 F72 C7 C4 -100.0(8)
F76 F71 C7 F74 -148.2(12)
F74 F71 C7 F73 126.5(12)
F76 F71 C7 F73 -21.7(8)
F74 F71 C7 F72 11.7(11)
F76 F71 C7 F72 -136.5(9)
F74 F71 C7 F76 148.2(12)
F74 F71 C7 F75 70(2)
F76 F71 C7 F75 -78.7(19)
F74 F71 C7 C4 -111.3(10)
F76 F71 C7 C4 100.5(9)
C5 C4 C7 F74 -135(2)
C3 C4 C7 F74 43(2)
C5 C4 C7 F73 48.0(8)
C3 C4 C7 F73 -133.6(7)
C5 C4 C7 F72 173.6(8)
C3 C4 C7 F72 -8.0(10)
C5 C4 C7 F71 -70.0(8)
C3 C4 C7 F71 108.4(7)
C5 C4 C7 F76 -1.1(15)
C3 C4 C7 F76 177.3(14)
C5 C4 C7 F75 109.4(13)
C3 C4 C7 F75 -72.1(14)
C16 C11 C12 C13 1.1(6)
C17 C11 C12 C13 -178.5(4)
C16 C11 C12 N1 -176.4(4)
C17 C11 C12 N1 4.0(6)
O5 N1 C12 C13 -5.3(7)
O4 N1 C12 C13 171.0(5)
O5 N1 C12 C11 172.3(5)
O4 N1 C12 C11 -11.5(7)
C11 C12 C13 C14 -1.7(7)
N1 C12 C13 C14 175.8(4)
C12 C13 C14 C15 1.0(7)
C13 C14 C15 O1 -178.9(4)
C13 C14 C15 C16 0.4(7)
C1 O1 C15 C14 173.2(5)
C1 O1 C15 C16 -6.1(7)
C12 C11 C16 C15 0.4(6)
C17 C11 C16 C15 179.9(4)
C14 C15 C16 C11 -1.1(7)
O1 C15 C16 C11 178.2(4)
C18 O3 C17 O2 -5.6(7)
C18 O3 C17 C11 177.3(4)
C16 C11 C17 O2 -81.3(6)
C12 C11 C17 O2 98.2(5)
C16 C11 C17 O3 95.9(4)
C12 C11 C17 O3 -84.6(5)
F75 F72 F74 C7 -26.8(12)
C7 F72 F74 F71 27.5(18)
F75 F72 F74 F71 1(3)
F73 C7 F74 F72 79(2)
F71 C7 F74 F72 164.0(14)
F76 C7 F74 F72 132.1(14)
F75 C7 F74 F72 23.2(14)
C4 C7 F74 F72 -97.2(12)
F73 C7 F74 F71 -84.9(18)
F72 C7 F74 F71 -164.0(14)
F76 C7 F74 F71 -31.9(14)
F75 C7 F74 F71 -140.8(10)
C4 C7 F74 F71 98.8(13)
C7 F71 F74 F72 -28.8(19)
F76 F71 F74 F72 -1(2)
F76 F71 F74 C7 27.6(9)
F76 F73 F75 F72 8.0(15)
C7 F73 F75 F72 26.5(6)
F76 F73 F75 C7 -18.5(13)
F74 F72 F75 F73 -2.6(13)
C7 F72 F75 F73 -26.6(6)
F74 F72 F75 C7 24.0(10)
F74 C7 F75 F73 129.7(13)
F72 C7 F75 F73 148.9(8)
F71 C7 F75 F73 74.9(18)
F76 C7 F75 F73 10.2(9)
C4 C7 F75 F73 -104.3(8)
F74 C7 F75 F72 -19.2(13)
F73 C7 F75 F72 -148.9(8)
F71 C7 F75 F72 -74.0(19)
F76 C7 F75 F72 -138.7(10)
C4 C7 F75 F72 106.8(7)
F75 F73 F76 C7 18.1(12)
C7 F73 F76 F71 -27.1(8)
F75 F73 F76 F71 -9.0(17)
F74 C7 F76 F73 -120.1(17)
F72 C7 F76 F73 -68.4(19)
F71 C7 F76 F73 -150.2(9)
F75 C7 F76 F73 -11.8(10)
C4 C7 F76 F73 104.4(7)
F74 C7 F76 F71 30.1(14)
F73 C7 F76 F71 150.2(9)
F72 C7 F76 F71 81.8(18)
F75 C7 F76 F71 138.4(9)
C4 C7 F76 F71 -105.4(7)
F74 F71 F76 F73 4.5(13)
C7 F71 F76 F73 29.3(8)
F74 F71 F76 C7 -24.8(8)
C15A O1A C1A C6A -102.8(5)
C15A O1A C1A C2A 82.0(5)
C6A C1A C2A C3A -3.9(6)
O1A C1A C2A C3A 171.3(4)
C6A C1A C2A Cl1A 177.5(3)
O1A C1A C2A Cl1A -7.3(5)
C1A C2A C3A C4A 2.8(6)
Cl1A C2A C3A C4A -178.6(3)
C2A C3A C4A C5A -0.8(6)
C2A C3A C4A C7A -177.1(4)
C3A C4A C5A C6A 0.0(7)
C7A C4A C5A C6A 176.3(5)
C2A C1A C6A C5A 3.1(6)
O1A C1A C6A C5A -172.1(4)
C4A C5A C6A C1A -1.2(7)
F75A F72A C7A F76A 67(3)
F74A F72A C7A F76A -97(3)
F74A F72A C7A F75A -164.0(14)
F75A F72A C7A F71A 137.2(13)
F74A F72A C7A F71A -26.8(8)
F75A F72A C7A F73A 25.4(12)
F74A F72A C7A F73A -138.6(9)
F75A F72A C7A C4A -98.0(12)
F74A F72A C7A C4A 98.0(9)
F75A F72A C7A F74A 164.0(14)
F74A F71A C7A F76A 154.9(12)
F76A F71A C7A F75A -87(2)
F74A F71A C7A F75A 68(2)
F76A F71A C7A F72A -127.2(11)
F74A F71A C7A F72A 27.7(8)
F76A F71A C7A F73A -13.8(10)
F74A F71A C7A F73A 141.1(9)
F76A F71A C7A C4A 107.3(11)
F74A F71A C7A C4A -97.8(8)
F76A F71A C7A F74A -154.9(12)
F75A F73A C7A F76A -150.3(15)
F76A F73A C7A F75A 150.3(15)
F76A F73A C7A F72A 131.7(14)
F75A F73A C7A F72A -18.6(8)
F76A F73A C7A F71A 18.4(13)
F75A F73A C7A F71A -131.9(9)
F76A F73A C7A C4A -103.6(12)
F75A F73A C7A C4A 106.2(9)
F76A F73A C7A F74A 71(2)
F75A F73A C7A F74A -79(2)
C5A C4A C7A F76A -7(2)
C3A C4A C7A F76A 169(2)
C5A C4A C7A F75A 113.1(18)
C3A C4A C7A F75A -70.7(18)
C5A C4A C7A F72A 160.5(6)
C3A C4A C7A F72A -23.3(8)
C5A C4A C7A F71A -77.7(7)
C3A C4A C7A F71A 98.5(6)
C5A C4A C7A F73A 39.5(8)
C3A C4A C7A F73A -144.3(6)
C5A C4A C7A F74A -137.1(14)
C3A C4A C7A F74A 39.2(15)
C16A C11A C12A C13A 0.0(6)
C17A C11A C12A C13A 179.7(4)
C16A C11A C12A N1A -177.7(3)
C17A C11A C12A N1A 2.0(6)
O4A N1A C12A C13A -174.1(5)
O5A N1A C12A C13A 8.0(6)
O4A N1A C12A C11A 3.7(7)
O5A N1A C12A C11A -174.2(4)
C11A C12A C13A C14A -1.1(6)
N1A C12A C13A C14A 176.7(4)
C12A C13A C14A C15A 1.0(6)
C1A O1A C15A C16A 14.4(6)
C1A O1A C15A C14A -168.2(4)
C13A C14A C15A O1A -177.4(4)
C13A C14A C15A C16A 0.1(6)
O1A C15A C16A C11A 176.1(4)
C14A C15A C16A C11A -1.2(6)
C12A C11A C16A C15A 1.1(5)
C17A C11A C16A C15A -178.6(4)
C18A O3A C17A O2A -3.0(6)
C18A O3A C17A C11A 178.1(3)
C12A C11A C17A O2A 92.3(5)
C16A C11A C17A O2A -87.9(5)
C12A C11A C17A O3A -88.8(4)
C16A C11A C17A O3A 90.9(4)
C7A F71A F74A F72A -25.6(6)
F76A F71A F74A F72A -3.3(11)
F76A F71A F74A C7A 22.3(8)
F75A F72A F74A F71A 5.3(15)
C7A F72A F74A F71A 26.0(6)
F75A F72A F74A C7A -20.7(13)
F76A C7A F74A F71A -24.8(16)
F75A C7A F74A F71A -137.2(11)
F72A C7A F74A F71A -148.3(8)
F73A C7A F74A F71A -70.1(19)
C4A C7A F74A F71A 105.0(6)
F76A C7A F74A F72A 123.6(16)
F75A C7A F74A F72A 11.1(11)
F71A C7A F74A F72A 148.3(8)
F73A C7A F74A F72A 78(2)
C4A C7A F74A F72A -106.7(6)
F74A F72A F75A C7A 20.8(13)
C7A F72A F75A F73A -26.0(9)
F74A F72A F75A F73A -5.2(19)
F76A C7A F75A F72A -133.2(16)
F71A C7A F75A F72A -65(2)
F73A C7A F75A F72A -153.7(11)
C4A C7A F75A F72A 101.4(9)
F74A C7A F75A F72A -13.7(13)
F76A C7A F75A F73A 20.5(14)
F72A C7A F75A F73A 153.7(11)
F71A C7A F75A F73A 89.1(18)
C4A C7A F75A F73A -104.9(9)
F74A C7A F75A F73A 139.9(9)
F76A F73A F75A F72A 3.1(16)
C7A F73A F75A F72A 28.8(10)
F76A F73A F75A C7A -25.7(10)
F75A F73A F76A C7A 24.8(10)
C7A F73A F76A F71A -27.5(14)
F75A F73A F76A F71A -3(2)
F75A C7A F76A F73A -28.4(15)
F72A C7A F76A F73A -70(2)
F71A C7A F76A F73A -160.2(13)
C4A C7A F76A F73A 95.5(12)
F74A C7A F76A F73A -137.6(14)
F75A C7A F76A F71A 131.8(12)
F72A C7A F76A F71A 91(2)
F73A C7A F76A F71A 160.2(13)
C4A C7A F76A F71A -104.3(10)
F74A C7A F76A F71A 22.6(13)
C7A F71A F76A F73A 30.5(16)
F74A F71A F76A F73A 4(2)
F74A F71A F76A C7A -26.7(11)
